data_7205943
loop_
_publ_author_name
'Liu, Ying-Ying'
'Wang, Zhi-Hui'
'Yang, Jin'
'Liu, Bo'
'Liu, Yun-Yu'
'Ma, Jian-Fang'

_publ_section_title
;
 A series of coordination polymers based on reduced Schiff base
 multidentate anions and bis(imidazole) ligands: syntheses, structures
 and photoluminescence
;
_journal_issue 11
_journal_name_full CrystEngComm
_journal_page_first 3811
_journal_paper_doi 10.1039/c1ce05019b
_journal_volume 13
_journal_year 2011
_chemical_formula_moiety 'C26 H25 N5 O6 Zn'
_chemical_formula_sum 'C26 H25 N5 O6 Zn'
_chemical_formula_weight 568.88
_chemical_name_systematic
;
?
;
_space_group_IT_number 14
_symmetry_cell_setting monoclinic
_symmetry_space_group_name_Hall '-P 2yn'
_symmetry_space_group_name_H-M 'P 1 21/n 1'
_atom_sites_solution_hydrogens geom
_atom_sites_solution_primary direct
_atom_sites_solution_secondary difmap
_audit_creation_method SHELXL-97
_cell_angle_alpha 90.00
_cell_angle_beta 110.267(5)
_cell_angle_gamma 90.00
_cell_formula_units_Z 4
_cell_length_a 13.7551(7)
_cell_length_b 12.4113(7)
_cell_length_c 16.3819(8)
_cell_measurement_temperature 293(2)
_cell_volume 2623.5(3)
_computing_cell_refinement CrysAlis
_computing_data_collection 'CrysAlis (Oxford Diffraction, 2006)'
_computing_data_reduction CrysAlis
_computing_structure_refinement 'SHELXL-97 (Sheldrick, 1997)'
_computing_structure_solution 'SHELXS-97 (Sheldrick, 1997)'
_diffrn_ambient_temperature 293(2)
_diffrn_detector_area_resol_mean 10.0
_diffrn_measured_fraction_theta_full 0.993
_diffrn_measured_fraction_theta_max 0.993
_diffrn_measurement_device_type 'Oxford Diffraction Gemini R Ultra'
_diffrn_measurement_method '\w scan'
_diffrn_radiation_monochromator graphite
_diffrn_radiation_source 'fine-focus sealed tube'
_diffrn_radiation_type MoK\a
_diffrn_radiation_wavelength 0.71073
_diffrn_reflns_av_R_equivalents 0.1003
_diffrn_reflns_av_sigmaI/netI 0.2288
_diffrn_reflns_limit_h_max 16
_diffrn_reflns_limit_h_min -15
_diffrn_reflns_limit_k_max 12
_diffrn_reflns_limit_k_min -14
_diffrn_reflns_limit_l_max 14
_diffrn_reflns_limit_l_min -19
_diffrn_reflns_number 12202
_diffrn_reflns_theta_full 25.00
_diffrn_reflns_theta_max 25.35
_diffrn_reflns_theta_min 4.08
_exptl_absorpt_coefficient_mu 0.986
_exptl_absorpt_correction_T_max 0.91
_exptl_absorpt_correction_T_min 0.79
_exptl_absorpt_correction_type multi-scan
_exptl_absorpt_process_details
;
CrysAlis (Oxford Diffraction, 2006)
;
_exptl_crystal_colour colorless
_exptl_crystal_density_diffrn 1.440
_exptl_crystal_density_method 'not measured'
_exptl_crystal_description block
_exptl_crystal_F_000 1176
_exptl_crystal_size_max 0.28
_exptl_crystal_size_mid 0.24
_exptl_crystal_size_min 0.10
_refine_diff_density_max 0.420
_refine_diff_density_min -0.253
_refine_diff_density_rms 0.053
_refine_ls_extinction_method none
_refine_ls_goodness_of_fit_ref 0.822
_refine_ls_hydrogen_treatment mixed
_refine_ls_matrix_type full
_refine_ls_number_parameters 346
_refine_ls_number_reflns 4775
_refine_ls_number_restraints 0
_refine_ls_restrained_S_all 0.700
_refine_ls_R_factor_all 0.1460
_refine_ls_R_factor_gt 0.0434
_refine_ls_shift/su_max 0.000
_refine_ls_shift/su_mean 0.000
_refine_ls_structure_factor_coef Fsqd
_refine_ls_weighting_details 'calc w=1/[\s^2^(Fo^2^)+(0.0145P)^2^+0.0000P] where P=(Fo^2^+2Fc^2^)/3'
_refine_ls_weighting_scheme calc
_refine_ls_wR_factor_gt 0.0563
_refine_ls_wR_factor_ref 0.0669
_reflns_number_gt 1888
_reflns_number_total 4775
_reflns_threshold_expression >2sigma(I)
_cod_data_source_file c1ce05019b.txt
_cod_data_source_block 10
_cod_original_cell_volume 2623.5(2)
_cod_original_sg_symbol_H-M p21/n
_cod_database_code 7205943

loop_
_symmetry_equiv_pos_as_xyz
'x, y, z'
'-x+1/2, y+1/2, -z+1/2'
'-x, -y, -z'
'x-1/2, -y-1/2, z-1/2'

loop_
_atom_site_label
_atom_site_type_symbol
_atom_site_fract_x
_atom_site_fract_y
_atom_site_fract_z
_atom_site_U_iso_or_equiv
_atom_site_adp_type
_atom_site_occupancy
_atom_site_symmetry_multiplicity
_atom_site_calc_flag
_atom_site_refinement_flags
_atom_site_disorder_assembly
_atom_site_disorder_group
Zn1 Zn 0.39778(3) 0.04501(5) 0.10437(3) 0.03888(15) Uani 1 1 d . . .
C1 C 0.2166(4) 0.0063(3) 0.1652(3) 0.0552(15) Uani 1 1 d . . .
H1 H 0.1724 -0.0120 0.1096 0.066 Uiso 1 1 calc R . .
C2 C 0.3452(3) 0.0614(5) 0.2687(3) 0.0842(19) Uani 1 1 d . . .
H2 H 0.4100 0.0894 0.3007 0.101 Uiso 1 1 calc R . .
C3 C 0.2730(4) 0.0330(6) 0.3019(3) 0.097(2) Uani 1 1 d . . .
H3 H 0.2786 0.0372 0.3601 0.117 Uiso 1 1 calc R . .
C4 C 0.0949(3) -0.0474(5) 0.2425(3) 0.0849(16) Uani 1 1 d . . .
H4A H 0.1123 -0.1065 0.2839 0.102 Uiso 1 1 calc R . .
H4B H 0.0527 -0.0763 0.1863 0.102 Uiso 1 1 calc R . .
C5 C 0.0315(3) 0.0365(5) 0.2713(3) 0.0686(14) Uani 1 1 d . . .
H5A H -0.0204 -0.0003 0.2888 0.082 Uiso 1 1 calc R . .
H5B H 0.0770 0.0750 0.3216 0.082 Uiso 1 1 calc R . .
C6 C -0.0199(4) 0.1138(4) 0.2027(3) 0.0690(15) Uani 1 1 d . . .
H6A H -0.0561 0.0748 0.1495 0.083 Uiso 1 1 calc R . .
H6B H 0.0322 0.1586 0.1921 0.083 Uiso 1 1 calc R . .
C7 C -0.0970(3) 0.1861(4) 0.2248(3) 0.0631(15) Uani 1 1 d . . .
H7A H -0.1340 0.2290 0.1740 0.076 Uiso 1 1 calc R . .
H7B H -0.1474 0.1410 0.2378 0.076 Uiso 1 1 calc R . .
C8 C -0.0055(3) 0.3528(4) 0.2948(3) 0.0456(12) Uani 1 1 d . . .
H8 H -0.0012 0.3823 0.2439 0.055 Uiso 1 1 calc R . .
C9 C 0.0094(3) 0.3292(4) 0.4275(3) 0.0417(12) Uani 1 1 d . . .
H9 H 0.0266 0.3399 0.4870 0.050 Uiso 1 1 calc R . .
C10 C -0.0412(3) 0.2423(4) 0.3833(3) 0.0471(13) Uani 1 1 d . . .
H10 H -0.0652 0.1834 0.4058 0.057 Uiso 1 1 calc R . .
C11 C 0.5551(3) 0.1699(4) 0.2035(3) 0.0379(12) Uani 1 1 d . . .
C12 C 0.6243(3) 0.2674(4) 0.2323(3) 0.0329(11) Uani 1 1 d . . .
C13 C 0.6671(3) 0.2859(4) 0.3219(2) 0.0352(11) Uani 1 1 d . . .
H13 H 0.6536 0.2391 0.3610 0.042 Uiso 1 1 calc R . .
C14 C 0.7308(3) 0.3764(4) 0.3518(2) 0.0322(11) Uani 1 1 d . . .
C15 C 0.7522(2) 0.4441(4) 0.2939(2) 0.0321(10) Uani 1 1 d . . .
H15 H 0.7973 0.5016 0.3148 0.039 Uiso 1 1 calc R . .
C16 C 0.7075(3) 0.4283(3) 0.2042(2) 0.0302(11) Uani 1 1 d . . .
C17 C 0.6431(2) 0.3383(3) 0.1745(2) 0.0322(11) Uani 1 1 d . . .
H17 H 0.6126 0.3262 0.1150 0.039 Uiso 1 1 calc R . .
C18 C 0.7767(3) 0.3948(4) 0.4482(3) 0.0389(12) Uani 1 1 d . . .
C19 C 0.7004(3) 0.4875(4) 0.0563(2) 0.0501(14) Uani 1 1 d . . .
H19A H 0.6962 0.5562 0.0270 0.060 Uiso 1 1 calc R . .
H19B H 0.6335 0.4524 0.0320 0.060 Uiso 1 1 calc R . .
C20 C 0.7811(3) 0.4189(4) 0.0390(2) 0.0423(13) Uani 1 1 d . . .
C21 C 0.8813(3) 0.4526(4) 0.0606(2) 0.0533(12) Uani 1 1 d . . .
H21 H 0.8988 0.5204 0.0856 0.064 Uiso 1 1 calc R . .
C22 C 0.9577(3) 0.3911(5) 0.0472(3) 0.0558(14) Uani 1 1 d . . .
H22 H 1.0253 0.4169 0.0634 0.067 Uiso 1 1 calc R . .
C23 C 0.9325(4) 0.2897(5) 0.0089(3) 0.0511(14) Uani 1 1 d . . .
C24 C 0.8328(4) 0.2559(5) -0.0137(3) 0.0724(17) Uani 1 1 d . . .
H24 H 0.8146 0.1888 -0.0398 0.087 Uiso 1 1 calc R . .
C25 C 0.7587(4) 0.3181(5) 0.0009(3) 0.0630(15) Uani 1 1 d . . .
H25 H 0.6913 0.2921 -0.0152 0.076 Uiso 1 1 calc R . .
C26 C 1.0139(5) 0.2227(6) -0.0049(3) 0.0698(17) Uani 1 1 d . . .
N1 N 0.3108(2) 0.0437(3) 0.18164(18) 0.0453(9) Uani 1 1 d . . .
N2 N 0.1910(3) -0.0028(3) 0.2358(3) 0.0574(12) Uani 1 1 d . . .
N3 N -0.0497(2) 0.2587(3) 0.2987(2) 0.0417(10) Uani 1 1 d . . .
N4 N 0.0318(2) 0.3994(3) 0.3719(2) 0.0381(9) Uani 1 1 d . . .
O1 O 0.49200(18) 0.1705(2) 0.12494(17) 0.0464(8) Uani 1 1 d . . .
O2 O 0.56189(18) 0.0963(3) 0.25654(18) 0.0479(8) Uani 1 1 d . . .
O3 O 0.7596(2) 0.3305(3) 0.49956(18) 0.0662(11) Uani 1 1 d . . .
O4 O 0.83514(19) 0.4738(3) 0.47435(15) 0.0473(8) Uani 1 1 d . . .
O5 O 0.9985(3) 0.1331(4) -0.0350(3) 0.1089(15) Uani 1 1 d . . .
O6 O 1.1052(3) 0.2708(3) 0.0180(2) 0.0901(12) Uani 1 1 d . . .
H6 H 1.1474 0.2302 0.0089 0.135 Uiso 1 1 calc R . .
N5 N 0.7220(2) 0.5069(3) 0.1486(2) 0.0460(11) Uani 1 1 d . . .
H5N H 0.783(3) 0.530(3) 0.171(2) 0.055 Uiso 1 1 d . . .

loop_
_atom_site_aniso_label
_atom_site_aniso_U_11
_atom_site_aniso_U_22
_atom_site_aniso_U_33
_atom_site_aniso_U_23
_atom_site_aniso_U_13
_atom_site_aniso_U_12
Zn1 0.0470(3) 0.0397(3) 0.0280(2) -0.0016(3) 0.01052(19) -0.0023(3)
C1 0.062(3) 0.052(4) 0.051(3) -0.014(2) 0.019(3) 0.011(2)
C2 0.053(3) 0.170(6) 0.033(3) -0.024(4) 0.018(2) -0.024(4)
C3 0.062(3) 0.192(7) 0.043(3) 0.000(4) 0.025(3) -0.004(4)
C4 0.078(3) 0.083(5) 0.116(4) -0.003(4) 0.062(3) -0.001(4)
C5 0.065(3) 0.069(4) 0.086(4) -0.006(4) 0.045(3) -0.001(3)
C6 0.094(4) 0.042(4) 0.066(3) -0.005(3) 0.022(3) -0.007(3)
C7 0.059(3) 0.063(4) 0.056(3) -0.013(3) 0.005(3) -0.010(3)
C8 0.062(3) 0.036(4) 0.036(3) -0.007(3) 0.015(2) -0.007(3)
C9 0.052(3) 0.044(4) 0.033(3) 0.014(3) 0.020(2) 0.010(3)
C10 0.049(3) 0.044(4) 0.052(3) 0.014(3) 0.022(2) 0.004(2)
C11 0.040(3) 0.036(4) 0.041(3) -0.011(3) 0.018(2) 0.001(2)
C12 0.025(2) 0.040(3) 0.032(3) 0.001(2) 0.0083(19) 0.004(2)
C13 0.040(2) 0.035(3) 0.031(3) -0.001(2) 0.0120(19) 0.004(2)
C14 0.033(2) 0.037(3) 0.027(2) 0.000(2) 0.0103(19) 0.002(2)
C15 0.031(2) 0.037(3) 0.027(2) -0.004(2) 0.0075(17) -0.004(2)
C16 0.031(2) 0.031(3) 0.030(2) 0.009(2) 0.0125(18) 0.002(2)
C17 0.030(2) 0.039(3) 0.027(2) 0.001(2) 0.0087(19) 0.004(2)
C18 0.035(2) 0.043(4) 0.033(3) -0.003(3) 0.004(2) -0.003(2)
C19 0.055(3) 0.054(4) 0.041(3) 0.008(2) 0.018(2) 0.001(2)
C20 0.049(3) 0.047(4) 0.031(2) -0.003(2) 0.013(2) -0.010(2)
C21 0.058(3) 0.052(4) 0.057(3) -0.011(3) 0.029(2) -0.013(3)
C22 0.057(3) 0.064(5) 0.052(3) -0.008(3) 0.026(3) -0.002(3)
C23 0.067(4) 0.053(4) 0.038(3) -0.013(3) 0.025(3) 0.000(3)
C24 0.071(4) 0.067(5) 0.078(4) -0.025(3) 0.025(3) -0.019(3)
C25 0.057(3) 0.073(5) 0.057(3) -0.017(3) 0.019(3) -0.018(3)
C26 0.083(4) 0.070(6) 0.058(4) -0.009(3) 0.027(3) -0.007(4)
N1 0.0393(19) 0.058(3) 0.037(2) -0.006(2) 0.0104(16) 0.001(2)
N2 0.052(2) 0.066(4) 0.062(3) -0.006(2) 0.031(2) -0.0011(19)
N3 0.042(2) 0.038(3) 0.043(3) -0.006(2) 0.0107(19) -0.007(2)
N4 0.050(2) 0.031(3) 0.029(2) -0.002(2) 0.0071(17) -0.0036(17)
O1 0.0504(17) 0.045(2) 0.0321(18) 0.0009(15) 0.0002(14) -0.0099(15)
O2 0.0546(18) 0.041(2) 0.0449(19) 0.0016(16) 0.0131(15) -0.0073(15)
O3 0.076(2) 0.088(3) 0.0261(17) 0.0046(19) 0.0078(16) -0.037(2)
O4 0.0562(17) 0.047(3) 0.0263(15) -0.0016(15) -0.0015(13) -0.0023(16)
O5 0.125(3) 0.073(4) 0.143(4) -0.047(3) 0.064(3) 0.000(3)
O6 0.084(2) 0.083(4) 0.113(3) -0.019(2) 0.047(2) 0.019(2)
N5 0.049(2) 0.055(3) 0.037(2) 0.001(2) 0.0178(18) -0.007(2)

loop_
_atom_type_symbol
_atom_type_description
_atom_type_scat_dispersion_real
_atom_type_scat_dispersion_imag
_atom_type_scat_source
C C 0.0033 0.0016 'International Tables Vol C Tables 4.2.6.8 and 6.1.1.4'
H H 0.0000 0.0000 'International Tables Vol C Tables 4.2.6.8 and 6.1.1.4'
N N 0.0061 0.0033 'International Tables Vol C Tables 4.2.6.8 and 6.1.1.4'
O O 0.0106 0.0060 'International Tables Vol C Tables 4.2.6.8 and 6.1.1.4'
Zn Zn 0.2839 1.4301 'International Tables Vol C Tables 4.2.6.8 and 6.1.1.4'

loop_
_geom_angle_atom_site_label_1
_geom_angle_atom_site_label_2
_geom_angle_atom_site_label_3
_geom_angle
_geom_angle_site_symmetry_1
_geom_angle_site_symmetry_3
_geom_angle_publ_flag
O1 Zn1 O4 106.62(11) . 4_565 ?
O1 Zn1 N1 113.24(14) . . ?
O4 Zn1 N1 122.13(11) 4_565 . ?
O1 Zn1 N4 115.37(11) . 2_545 ?
O4 Zn1 N4 95.76(13) 4_565 2_545 ?
N1 Zn1 N4 102.75(15) . 2_545 ?
N1 C1 N2 113.0(4) . . ?
N1 C1 H1 123.5 . . ?
N2 C1 H1 123.5 . . ?
C3 C2 N1 110.4(4) . . ?
C3 C2 H2 124.8 . . ?
N1 C2 H2 124.8 . . ?
C2 C3 N2 107.1(4) . . ?
C2 C3 H3 126.4 . . ?
N2 C3 H3 126.4 . . ?
N2 C4 C5 112.9(5) . . ?
N2 C4 H4A 109.0 . . ?
C5 C4 H4A 109.0 . . ?
N2 C4 H4B 109.0 . . ?
C5 C4 H4B 109.0 . . ?
H4A C4 H4B 107.8 . . ?
C6 C5 C4 112.6(4) . . ?
C6 C5 H5A 109.1 . . ?
C4 C5 H5A 109.1 . . ?
C6 C5 H5B 109.1 . . ?
C4 C5 H5B 109.1 . . ?
H5A C5 H5B 107.8 . . ?
C5 C6 C7 113.3(4) . . ?
C5 C6 H6A 108.9 . . ?
C7 C6 H6A 108.9 . . ?
C5 C6 H6B 108.9 . . ?
C7 C6 H6B 108.9 . . ?
H6A C6 H6B 107.7 . . ?
N3 C7 C6 114.2(3) . . ?
N3 C7 H7A 108.7 . . ?
C6 C7 H7A 108.7 . . ?
N3 C7 H7B 108.7 . . ?
C6 C7 H7B 108.7 . . ?
H7A C7 H7B 107.6 . . ?
N4 C8 N3 111.8(4) . . ?
N4 C8 H8 124.1 . . ?
N3 C8 H8 124.1 . . ?
C10 C9 N4 110.1(4) . . ?
C10 C9 H9 124.9 . . ?
N4 C9 H9 124.9 . . ?
C9 C10 N3 105.8(4) . . ?
C9 C10 H10 127.1 . . ?
N3 C10 H10 127.1 . . ?
O2 C11 O1 124.6(4) . . ?
O2 C11 C12 119.0(4) . . ?
O1 C11 C12 116.4(4) . . ?
C17 C12 C13 120.3(4) . . ?
C17 C12 C11 122.9(4) . . ?
C13 C12 C11 116.7(4) . . ?
C12 C13 C14 118.8(4) . . ?
C12 C13 H13 120.6 . . ?
C14 C13 H13 120.6 . . ?
C15 C14 C13 120.4(4) . . ?
C15 C14 C18 121.4(4) . . ?
C13 C14 C18 118.1(4) . . ?
C14 C15 C16 121.3(4) . . ?
C14 C15 H15 119.4 . . ?
C16 C15 H15 119.4 . . ?
N5 C16 C15 118.5(4) . . ?
N5 C16 C17 123.1(3) . . ?
C15 C16 C17 118.2(4) . . ?
C12 C17 C16 120.9(4) . . ?
C12 C17 H17 119.5 . . ?
C16 C17 H17 119.5 . . ?
O3 C18 O4 121.7(4) . . ?
O3 C18 C14 120.5(4) . . ?
O4 C18 C14 117.8(4) . . ?
N5 C19 C20 113.0(3) . . ?
N5 C19 H19A 109.0 . . ?
C20 C19 H19A 109.0 . . ?
N5 C19 H19B 109.0 . . ?
C20 C19 H19B 109.0 . . ?
H19A C19 H19B 107.8 . . ?
C21 C20 C25 116.2(4) . . ?
C21 C20 C19 121.6(4) . . ?
C25 C20 C19 122.3(4) . . ?
C20 C21 C22 123.2(5) . . ?
C20 C21 H21 118.4 . . ?
C22 C21 H21 118.4 . . ?
C21 C22 C23 119.2(4) . . ?
C21 C22 H22 120.4 . . ?
C23 C22 H22 120.4 . . ?
C24 C23 C22 118.1(5) . . ?
C24 C23 C26 122.2(5) . . ?
C22 C23 C26 119.6(5) . . ?
C23 C24 C25 121.5(5) . . ?
C23 C24 H24 119.2 . . ?
C25 C24 H24 119.2 . . ?
C24 C25 C20 121.8(4) . . ?
C24 C25 H25 119.1 . . ?
C20 C25 H25 119.1 . . ?
O5 C26 O6 123.2(6) . . ?
O5 C26 C23 123.3(6) . . ?
O6 C26 C23 113.5(6) . . ?
C1 N1 C2 103.5(4) . . ?
C1 N1 Zn1 129.0(3) . . ?
C2 N1 Zn1 126.2(3) . . ?
C1 N2 C3 105.9(4) . . ?
C1 N2 C4 127.8(4) . . ?
C3 N2 C4 126.2(4) . . ?
C8 N3 C10 107.5(4) . . ?
C8 N3 C7 125.4(4) . . ?
C10 N3 C7 127.1(4) . . ?
C8 N4 C9 104.8(4) . . ?
C8 N4 Zn1 125.2(3) . 2 ?
C9 N4 Zn1 130.0(3) . 2 ?
C11 O1 Zn1 110.1(3) . . ?
C18 O4 Zn1 105.1(3) . 4_666 ?
C26 O6 H6 109.5 . . ?
C16 N5 C19 122.5(3) . . ?
C16 N5 H5N 107(3) . . ?
C19 N5 H5N 110(3) . . ?

loop_
_geom_bond_atom_site_label_1
_geom_bond_atom_site_label_2
_geom_bond_distance
_geom_bond_site_symmetry_2
_geom_bond_publ_flag
Zn1 O1 1.979(3) . ?
Zn1 O4 2.016(2) 4_565 ?
Zn1 N1 2.021(3) . ?
Zn1 N4 2.024(3) 2_545 ?
C1 N1 1.313(5) . ?
C1 N2 1.326(5) . ?
C1 H1 0.9300 . ?
C2 C3 1.334(5) . ?
C2 N1 1.356(4) . ?
C2 H2 0.9300 . ?
C3 N2 1.340(5) . ?
C3 H3 0.9300 . ?
C4 N2 1.472(5) . ?
C4 C5 1.534(6) . ?
C4 H4A 0.9700 . ?
C4 H4B 0.9700 . ?
C5 C6 1.461(6) . ?
C5 H5A 0.9700 . ?
C5 H5B 0.9700 . ?
C6 C7 1.525(5) . ?
C6 H6A 0.9700 . ?
C6 H6B 0.9700 . ?
C7 N3 1.468(5) . ?
C7 H7A 0.9700 . ?
C7 H7B 0.9700 . ?
C8 N4 1.321(5) . ?
C8 N3 1.329(5) . ?
C8 H8 0.9300 . ?
C9 C10 1.351(5) . ?
C9 N4 1.369(5) . ?
C9 H9 0.9300 . ?
C10 N3 1.365(5) . ?
C10 H10 0.9300 . ?
C11 O2 1.242(5) . ?
C11 O1 1.279(4) . ?
C11 C12 1.511(6) . ?
C12 C17 1.380(5) . ?
C12 C13 1.399(5) . ?
C13 C14 1.404(5) . ?
C13 H13 0.9300 . ?
C14 C15 1.373(5) . ?
C14 C18 1.502(5) . ?
C15 C16 1.397(4) . ?
C15 H15 0.9300 . ?
C16 N5 1.395(4) . ?
C16 C17 1.404(5) . ?
C17 H17 0.9300 . ?
C18 O3 1.239(5) . ?
C18 O4 1.246(5) . ?
C19 N5 1.456(4) . ?
C19 C20 1.502(5) . ?
C19 H19A 0.9700 . ?
C19 H19B 0.9700 . ?
C20 C21 1.365(5) . ?
C20 C25 1.384(6) . ?
C21 C22 1.377(5) . ?
C21 H21 0.9300 . ?
C22 C23 1.396(6) . ?
C22 H22 0.9300 . ?
C23 C24 1.357(6) . ?
C23 C26 1.474(7) . ?
C24 C25 1.365(6) . ?
C24 H24 0.9300 . ?
C25 H25 0.9300 . ?
C26 O5 1.204(7) . ?
C26 O6 1.323(6) . ?
N4 Zn1 2.024(3) 2 ?
O4 Zn1 2.016(2) 4_666 ?
O6 H6 0.8200 . ?
N5 H5N 0.84(3) . ?

loop_
_geom_hbond_atom_site_label_D
_geom_hbond_atom_site_label_H
_geom_hbond_atom_site_label_A
_geom_hbond_distance_DH
_geom_hbond_distance_HA
_geom_hbond_distance_DA
_geom_hbond_angle_DHA
_geom_hbond_site_symmetry_A
O6 H6 O3 0.82 1.77 2.573(4) 165.8 4_665
N5 H5N O2 0.84(3) 2.21(3) 3.046(4) 174(4) 2_655

loop_
_geom_torsion_atom_site_label_1
_geom_torsion_atom_site_label_2
_geom_torsion_atom_site_label_3
_geom_torsion_atom_site_label_4
_geom_torsion
_geom_torsion_site_symmetry_1
_geom_torsion_site_symmetry_2
_geom_torsion_site_symmetry_3
_geom_torsion_site_symmetry_4
_geom_torsion_publ_flag
N1 C2 C3 N2 -0.3(7) . . . . ?
N2 C4 C5 C6 73.2(5) . . . . ?
C4 C5 C6 C7 170.5(4) . . . . ?
C5 C6 C7 N3 65.2(6) . . . . ?
N4 C9 C10 N3 0.4(5) . . . . ?
O2 C11 C12 C17 162.0(4) . . . . ?
O1 C11 C12 C17 -18.6(5) . . . . ?
O2 C11 C12 C13 -20.2(5) . . . . ?
O1 C11 C12 C13 159.2(3) . . . . ?
C17 C12 C13 C14 -1.2(6) . . . . ?
C11 C12 C13 C14 -179.1(3) . . . . ?
C12 C13 C14 C15 -1.3(5) . . . . ?
C12 C13 C14 C18 -179.6(3) . . . . ?
C13 C14 C15 C16 3.3(6) . . . . ?
C18 C14 C15 C16 -178.5(3) . . . . ?
C14 C15 C16 N5 172.2(3) . . . . ?
C14 C15 C16 C17 -2.6(6) . . . . ?
C13 C12 C17 C16 1.8(6) . . . . ?
C11 C12 C17 C16 179.6(3) . . . . ?
N5 C16 C17 C12 -174.5(4) . . . . ?
C15 C16 C17 C12 0.1(5) . . . . ?
C15 C14 C18 O3 -177.3(4) . . . . ?
C13 C14 C18 O3 1.0(6) . . . . ?
C15 C14 C18 O4 0.0(6) . . . . ?
C13 C14 C18 O4 178.3(4) . . . . ?
N5 C19 C20 C21 -63.6(5) . . . . ?
N5 C19 C20 C25 116.1(4) . . . . ?
C25 C20 C21 C22 -0.9(6) . . . . ?
C19 C20 C21 C22 178.8(4) . . . . ?
C20 C21 C22 C23 0.7(6) . . . . ?
C21 C22 C23 C24 0.1(7) . . . . ?
C21 C22 C23 C26 -179.3(4) . . . . ?
C22 C23 C24 C25 -0.6(7) . . . . ?
C26 C23 C24 C25 178.8(5) . . . . ?
C23 C24 C25 C20 0.3(8) . . . . ?
C21 C20 C25 C24 0.4(7) . . . . ?
C19 C20 C25 C24 -179.3(4) . . . . ?
C24 C23 C26 O5 -1.8(8) . . . . ?
C22 C23 C26 O5 177.6(6) . . . . ?
C24 C23 C26 O6 177.5(5) . . . . ?
C22 C23 C26 O6 -3.1(7) . . . . ?
N2 C1 N1 C2 -1.4(5) . . . . ?
N2 C1 N1 Zn1 166.4(3) . . . . ?
C3 C2 N1 C1 1.1(6) . . . . ?
C3 C2 N1 Zn1 -167.2(4) . . . . ?
O1 Zn1 N1 C1 148.1(4) . . . . ?
O4 Zn1 N1 C1 18.5(4) 4_565 . . . ?
N4 Zn1 N1 C1 -86.7(4) 2_545 . . . ?
O1 Zn1 N1 C2 -46.6(5) . . . . ?
O4 Zn1 N1 C2 -176.2(4) 4_565 . . . ?
N4 Zn1 N1 C2 78.5(5) 2_545 . . . ?
N1 C1 N2 C3 1.3(5) . . . . ?
N1 C1 N2 C4 -176.1(4) . . . . ?
C2 C3 N2 C1 -0.5(6) . . . . ?
C2 C3 N2 C4 176.9(5) . . . . ?
C5 C4 N2 C1 -116.4(5) . . . . ?
C5 C4 N2 C3 66.7(6) . . . . ?
N4 C8 N3 C10 0.0(5) . . . . ?
N4 C8 N3 C7 -179.0(3) . . . . ?
C9 C10 N3 C8 -0.2(5) . . . . ?
C9 C10 N3 C7 178.7(4) . . . . ?
C6 C7 N3 C8 82.2(6) . . . . ?
C6 C7 N3 C10 -96.5(5) . . . . ?
N3 C8 N4 C9 0.2(5) . . . . ?
N3 C8 N4 Zn1 -178.4(3) . . . 2 ?
C10 C9 N4 C8 -0.4(4) . . . . ?
C10 C9 N4 Zn1 178.2(3) . . . 2 ?
O2 C11 O1 Zn1 5.9(5) . . . . ?
C12 C11 O1 Zn1 -173.4(3) . . . . ?
O4 Zn1 O1 C11 -162.3(2) 4_565 . . . ?
N1 Zn1 O1 C11 60.6(3) . . . . ?
N4 Zn1 O1 C11 -57.4(3) 2_545 . . . ?
O3 C18 O4 Zn1 6.6(5) . . . 4_666 ?
C14 C18 O4 Zn1 -170.7(3) . . . 4_666 ?
C15 C16 N5 C19 165.2(3) . . . . ?
C17 C16 N5 C19 -20.2(5) . . . . ?
C20 C19 N5 C16 -75.0(5) . . . . ?
